data_4134826
loop_
_publ_author_name
'Cao, Lei'
'Dai, Pengcheng'
'Tang, Jing'
'Li, Dong'
'Chen, Ruihua'
'Liu, Dandan'
'Gu, Xin'
'Li, Liangjun'
'Bando, Yoshio'
'Ok, Yong Sik'
'Zhao, Xuebo'
'Yamauchi, Yusuke'

_publ_section_title
;
 Spherical Superstructure of Boron Nitride Nanosheets Derived from
 Boron-Containing Metal-Organic Frameworks.
;
_journal_name_full 'Journal of the American Chemical Society'
_journal_paper_doi 10.1021/jacs.0c01023
_journal_year 2020
_chemical_formula_moiety 'C4 H8 O3 N2 B Zn2'
_chemical_formula_sum 'C4 H8 B N2 O3 Zn2'
_chemical_formula_weight 273.709
_space_group_IT_number 150
_space_group_name_Hall 'P 3 2"'
_space_group_name_H-M_alt 'P 3 2 1'
_symmetry_cell_setting trigonal
_symmetry_Int_Tables_number 150
_symmetry_space_group_name_Hall 'P 3 2"'
_symmetry_space_group_name_H-M 'P 3 2 1'
_audit_creation_method Expo2014
_cell_angle_alpha 90.000
_cell_angle_beta 90.000
_cell_angle_gamma 120.000
_cell_formula_units_Z 6
_cell_length_a 8.65271
_cell_length_b 8.65271
_cell_length_c 15.08440
_cell_volume 978.054
_exptl_crystal_density_diffrn 2.788
_exptl_crystal_density_method 'not measured'
_cod_data_source_file ja0c01023_si_002.cif
_cod_data_source_block global
_cod_original_formula_sum 'C4 H8 O3 N2 B Zn2'
_cod_database_code 4134826

loop_
_symmetry_equiv_pos_site_id
_symmetry_equiv_pos_as_xyz
1 'x, y, z'
2 '-y, x-y, z'
3 '-x+y, -x, z'
4 'y, x, -z'
5 '-x, -x+y, -z'
6 'x-y, -y, -z'

loop_
_atom_site_type_symbol
_atom_site_label
_atom_site_fract_x
_atom_site_fract_y
_atom_site_fract_z
_atom_site_U_iso_or_equiv
_atom_site_occupancy
_atom_site_adp_type
Zn Zn1 0.6591 0.6601 0.7063 0.0000 1.0000 Uiso
O O2 0.5295 0.7647 0.7500 0.0000 1.0000 Uiso
N N3 0.3502 0.3526 0.9234 0.0000 1.0000 Uiso
C C4 0.2089 0.2157 0.9550 0.0000 1.0000 Uiso
Zn Zn5 0.3399 0.3409 0.7937 0.0000 1.0000 Uiso
O O6 0.5678 0.4322 0.7500 0.0000 1.0000 Uiso
N N7 0.6474 0.6498 0.5766 0.0000 1.0000 Uiso
C C8 0.7843 0.7911 0.5450 0.0000 1.0000 Uiso
O O9 0.2004 0.1002 0.7500 0.0000 1.0000 Uiso
H H10 0.1099 0.1432 0.9102 0.0000 1.0000 Uiso
H H11 0.8568 0.8901 0.5898 0.0000 1.0000 Uiso
H H12 0.6706 0.6222 1.0627 0.0000 1.0000 Uiso
H H13 0.7335 0.6222 1.0040 0.0000 1.0000 Uiso
H H14 0.6318 0.6837 1.0584 0.0000 1.0000 Uiso
H H15 0.3163 0.3682 0.4416 0.0000 1.0000 Uiso
H H16 0.3778 0.3294 0.4373 0.0000 1.0000 Uiso
H H17 0.4092 0.2772 0.4988 0.0000 1.0000 Uiso
B B18 0.3333 0.6667 0.7500 0.0000 1.0000 Uiso
B B19 0.6667 0.3333 0.7500 0.0000 1.0000 Uiso
C C20 0.4344 0.4344 1.0000 0.0000 1.0000 Uiso
C C21 0.5964 0.5964 1.0000 0.0000 1.0000 Uiso
C C22 0.5656 0.5656 0.5000 0.0000 1.0000 Uiso
C C23 0.4036 0.4036 0.5000 0.0000 1.0000 Uiso
B B24 0.0000 0.0000 0.7500 0.0000 1.0000 Uiso

loop_
_atom_type_symbol
_atom_type_description
_atom_type_scat_source
H Hydrogen 'International Tables Vol C Tables 4.2.6.8 and 6.1.1.4'
B Boron 'International Tables Vol C Tables 4.2.6.8 and 6.1.1.4'
C Carbon 'International Tables Vol C Tables 4.2.6.8 and 6.1.1.4'
N Nitrogen 'International Tables Vol C Tables 4.2.6.8 and 6.1.1.4'
O Oxygen 'International Tables Vol C Tables 4.2.6.8 and 6.1.1.4'
Cd Cadmium 'International Tables Vol C Tables 4.2.6.8 and 6.1.1.4'
Zn Zinc 'International Tables Vol C Tables 4.2.6.8 and 6.1.1.4'

loop_
_geom_angle_atom_site_label_1
_geom_angle_atom_site_label_2
_geom_angle_atom_site_label_3
_geom_angle
_geom_angle_site_symmetry_1
_geom_angle_site_symmetry_3
O2 Zn1 O6 110.53 . .
O2 Zn1 N7 110.05 . .
Zn1 O2 B18 121.17 . .
O6 Zn1 N7 108.91 . .
Zn1 O6 Zn5 112.44 . .
Zn1 O6 B19 123.78 . .
Zn1 N7 C8 108.82 . .
Zn1 N7 C22 150.90 . .
C4 N3 Zn5 108.82 . .
C4 N3 C20 100.27 . .
N3 C4 H10 115.84 . .
Zn5 N3 C20 150.90 . .
N3 Zn5 O6 108.91 . .
N3 Zn5 O9 112.65 . .
N3 C20 C21 121.86 . .
O6 Zn5 O9 107.39 . .
Zn5 O6 B19 123.78 . .
Zn5 O9 B24 122.84 . .
C8 N7 C22 100.27 . .
N7 C8 H11 115.84 . .
N7 C22 C23 121.86 . .
H12 C21 H13 56.52 . .
H12 C21 H14 40.44 . .
H12 C21 C20 113.13 . .
H13 C21 H14 85.09 . .
H13 C21 C20 130.12 . .
H14 C21 C20 118.87 . .
H15 C23 H16 40.44 . .
H15 C23 H17 94.26 . .
H15 C23 C22 118.87 . .
H16 C23 H17 60.76 . .
H16 C23 C22 113.13 . .
H17 C23 C22 117.85 . .

loop_
_geom_bond_atom_site_label_1
_geom_bond_atom_site_label_2
_geom_bond_distance
_geom_bond_site_symmetry_2
Zn1 O2 1.877804 .
Zn1 O6 1.841028 .
Zn1 N7 1.958789 .
O2 B18 1.470218 .
N3 C4 1.294964 .
N3 Zn5 1.958789 .
N3 C20 1.360587 .
C4 H10 1.023050 .
Zn5 O6 1.841029 .
Zn5 O9 1.927495 .
O6 B19 1.482208 .
N7 C8 1.294964 .
N7 C22 1.360587 .
C8 H11 1.023050 .
O9 B24 1.501690 .
H12 C21 1.101470 .
H13 C21 1.093584 .
H14 C21 1.099583 .
H15 C23 1.099583 .
H16 C23 1.101470 .
H17 C23 1.118864 .
C20 C21 1.401739 .
C22 C23 1.401739 .

loop_
_geom_torsion_atom_site_label_1
_geom_torsion_atom_site_label_2
_geom_torsion_atom_site_label_3
_geom_torsion_atom_site_label_4
_geom_torsion
_geom_torsion_site_symmetry_1
_geom_torsion_site_symmetry_2
_geom_torsion_site_symmetry_3
_geom_torsion_site_symmetry_4
O6 Zn1 O2 B18 -46.39 . . . .
N7 Zn1 O2 B18 73.95 . . . .
O2 Zn1 O6 Zn5 18.17 . . . .
O2 Zn1 O6 B19 -161.83 . . . .
N7 Zn1 O6 Zn5 -102.85 . . . .
N7 Zn1 O6 B19 77.15 . . . .
O2 Zn1 N7 C8 93.12 . . . .
O2 Zn1 N7 C22 -87.56 . . . .
O6 Zn1 N7 C8 -145.57 . . . .
O6 Zn1 N7 C22 33.76 . . . .
Zn5 N3 C4 H10 -11.56 . . . .
C20 N3 C4 H10 168.77 . . . .
C4 N3 Zn5 O6 -145.57 . . . .
C4 N3 Zn5 O9 -26.53 . . . .
C20 N3 Zn5 O6 33.76 . . . .
C20 N3 Zn5 O9 152.80 . . . .
C4 N3 C20 C21 -178.18 . . . .
Zn5 N3 C20 C21 2.46 . . . .
N3 Zn5 O6 Zn1 -102.85 . . . .
N3 Zn5 O6 B19 77.15 . . . .
O9 Zn5 O6 Zn1 134.87 . . . .
O9 Zn5 O6 B19 -45.13 . . . .
N3 Zn5 O9 B24 77.37 . . . .
O6 Zn5 O9 B24 -162.70 . . . .
Zn1 N7 C8 H11 -11.56 . . . .
C22 N7 C8 H11 168.77 . . . .
Zn1 N7 C22 C23 2.46 . . . .
C8 N7 C22 C23 -178.18 . . . .
N3 C20 C21 H12 -159.91 . . . .
N3 C20 C21 H13 -95.03 . . . .
N3 C20 C21 H14 155.29 . . . .
N7 C22 C23 H15 155.29 . . . .
N7 C22 C23 H16 -159.91 . . . .
N7 C22 C23 H17 -91.94 . . . .
